data_7102542
loop_
_publ_author_name
'Tynan, Eithne'
'Jensen, Paul'
'Kruger, Paul E'
'Lees, Anthea C'

_publ_section_title
;
 Solvent templated synthesis of metal-organic frameworks: structural
 characterisation and properties of the 3D network isomers
 [[Mn(dcbp)].1/2DMF]n and [[Mn(dcbp)][middle dot]2H2O](n).
;
_journal_issue 7
_journal_name_full 'Chemical communications (Cambridge, England)'
_journal_page_first 776
_journal_page_last 777
_journal_paper_doi 10.1039/b315483a
_journal_year 2004
_chemical_formula_moiety Mn(dcbp).1/2DMF
_chemical_formula_sum 'C13.5 H9.5 Mn N2.5 O4.5'
_chemical_formula_weight 333.68
_chemical_name_systematic
;
?
;
_space_group_IT_number 15
_symmetry_cell_setting monoclinic
_symmetry_space_group_name_Hall '-C 2yc'
_symmetry_space_group_name_H-M 'C 1 2/c 1'
_atom_sites_solution_hydrogens geom
_atom_sites_solution_primary direct
_atom_sites_solution_secondary difmap
_audit_creation_method SHELXL-97
_cell_angle_alpha 90.00
_cell_angle_beta 102.2490(10)
_cell_angle_gamma 90.00
_cell_formula_units_Z 8
_cell_length_a 15.6763(10)
_cell_length_b 10.2423(6)
_cell_length_c 16.7755(10)
_cell_measurement_temperature 153(2)
_cell_volume 2632.2(3)
_computing_cell_refinement 'Bruker SMART'
_computing_data_collection 'Bruker SMART'
_computing_data_reduction 'Bruker SAINT'
_computing_molecular_graphics 'Bruker SHELXTL'
_computing_publication_material 'Bruker SHELXTL'
_computing_structure_refinement 'SHELXL-97 (Sheldrick, 1997)'
_computing_structure_solution 'SHELXS-97 (Sheldrick, 1990)'
_diffrn_ambient_temperature 153(2)
_diffrn_measured_fraction_theta_full 0.996
_diffrn_measured_fraction_theta_max 0.996
_diffrn_measurement_device_type 'Bruker SMART APEX CCD'
_diffrn_measurement_method 'Omega scans'
_diffrn_radiation_monochromator graphite
_diffrn_radiation_source 'fine-focus sealed tube'
_diffrn_radiation_type MoK\a
_diffrn_radiation_wavelength 0.71073
_diffrn_reflns_av_R_equivalents 0.0414
_diffrn_reflns_av_sigmaI/netI 0.0343
_diffrn_reflns_limit_h_max 18
_diffrn_reflns_limit_h_min -18
_diffrn_reflns_limit_k_max 12
_diffrn_reflns_limit_k_min -12
_diffrn_reflns_limit_l_max 19
_diffrn_reflns_limit_l_min -19
_diffrn_reflns_number 10077
_diffrn_reflns_theta_full 25.00
_diffrn_reflns_theta_max 25.00
_diffrn_reflns_theta_min 2.48
_exptl_absorpt_coefficient_mu 1.026
_exptl_absorpt_correction_T_max 1.000
_exptl_absorpt_correction_T_min 0.714
_exptl_absorpt_correction_type empirical
_exptl_absorpt_process_details SADABS
_exptl_crystal_colour yellow
_exptl_crystal_density_diffrn 1.684
_exptl_crystal_density_method 'not measured'
_exptl_crystal_description plate
_exptl_crystal_F_000 1352
_exptl_crystal_size_max 0.15
_exptl_crystal_size_mid 0.11
_exptl_crystal_size_min 0.02
_refine_diff_density_max 0.425
_refine_diff_density_min -0.352
_refine_diff_density_rms 0.075
_refine_ls_extinction_method none
_refine_ls_goodness_of_fit_ref 1.267
_refine_ls_hydrogen_treatment calc
_refine_ls_matrix_type full
_refine_ls_number_parameters 213
_refine_ls_number_reflns 2312
_refine_ls_number_restraints 1
_refine_ls_restrained_S_all 1.267
_refine_ls_R_factor_all 0.0522
_refine_ls_R_factor_gt 0.0478
_refine_ls_shift/su_max 0.001
_refine_ls_shift/su_mean 0.000
_refine_ls_structure_factor_coef Fsqd
_refine_ls_weighting_details 'calc w=1/[\s^2^(Fo^2^)+(0.0262P)^2^+8.9300P] where P=(Fo^2^+2Fc^2^)/3'
_refine_ls_weighting_scheme calc
_refine_ls_wR_factor_gt 0.0935
_refine_ls_wR_factor_ref 0.0952
_reflns_number_gt 2182
_reflns_number_total 2312
_reflns_threshold_expression >2sigma(I)
_cod_data_source_file b315483a.txt
_cod_data_source_block 1
_cod_depositor_comments
;
The following automatic conversions were performed:
'_symmetry_cell_setting' value 'Monoclinic' changed to 'monoclinic'
according to '/home/saulius/struct/CIF-dictionaries/cif_core.dic'
dictionary named 'cif_core.dic' version 2.4.1 from
2010-06-29.

'_exptl_absorpt_correction_type' value 'Empirical' changed to
'empirical' according to
'/home/saulius/struct/CIF-dictionaries/cif_core.dic' dictionary named
'cif_core.dic' version 2.4.1 from 2010-06-29.

Automatic conversion script
Id: cif_fix_enum 1527 2010-12-29 10:47:43Z saulius 
;
_cod_original_sg_symbol_H-M C2/c
_cod_original_formula_sum 'C13.50 H9.50 Mn N2.50 O4.50'
_cod_database_code 7102542

loop_
_symmetry_equiv_pos_as_xyz
'x, y, z'
'-x, y, -z+1/2'
'x+1/2, y+1/2, z'
'-x+1/2, y+1/2, -z+1/2'
'-x, -y, -z'
'x, -y, z-1/2'
'-x+1/2, -y+1/2, -z'
'x+1/2, -y+1/2, z-1/2'

loop_
_atom_site_label
_atom_site_type_symbol
_atom_site_fract_x
_atom_site_fract_y
_atom_site_fract_z
_atom_site_U_iso_or_equiv
_atom_site_adp_type
_atom_site_occupancy
_atom_site_symmetry_multiplicity
_atom_site_calc_flag
_atom_site_refinement_flags
_atom_site_disorder_assembly
_atom_site_disorder_group
Mn1 Mn 0.14325(3) 0.59899(5) 0.02220(3) 0.01030(15) Uani 1 1 d . . .
N1 N 0.14969(17) 0.4685(3) 0.13462(16) 0.0141(6) Uani 1 1 d . . .
C1 C 0.1027(2) 0.4908(3) 0.1911(2) 0.0173(7) Uani 1 1 d . . .
H1 H 0.0550 0.5498 0.1783 0.021 Uiso 1 1 calc R . .
C2 C 0.1201(2) 0.4325(3) 0.2671(2) 0.0179(7) Uani 1 1 d . . .
H2 H 0.0851 0.4514 0.3055 0.021 Uiso 1 1 calc R . .
C3 C 0.1892(2) 0.3462(3) 0.2862(2) 0.0141(7) Uani 1 1 d . . .
C4 C 0.2378(2) 0.3207(3) 0.2274(2) 0.0151(7) Uani 1 1 d . . .
H4 H 0.2847 0.2601 0.2383 0.018 Uiso 1 1 calc R . .
C5 C 0.2172(2) 0.3845(3) 0.15304(19) 0.0125(7) Uani 1 1 d . . .
C6 C 0.2736(2) 0.3733(3) 0.09189(19) 0.0112(7) Uani 1 1 d . . .
C7 C 0.3308(2) 0.2701(3) 0.09247(19) 0.0134(7) Uani 1 1 d . . .
H7 H 0.3298 0.1974 0.1274 0.016 Uiso 1 1 calc R . .
C8 C 0.3894(2) 0.2748(3) 0.0414(2) 0.0132(7) Uani 1 1 d . . .
C9 C 0.3888(2) 0.3826(3) -0.0080(2) 0.0186(7) Uani 1 1 d . . .
H9 H 0.4305 0.3907 -0.0414 0.022 Uiso 1 1 calc R . .
C10 C 0.3271(2) 0.4786(4) -0.0084(2) 0.0208(8) Uani 1 1 d . . .
H10 H 0.3260 0.5508 -0.0441 0.025 Uiso 1 1 calc R . .
N2 N 0.26846(17) 0.4744(3) 0.03965(16) 0.0148(6) Uani 1 1 d . . .
C11 C 0.2155(2) 0.2864(3) 0.3707(2) 0.0129(7) Uani 1 1 d . . .
O1 O 0.28864(15) 0.2317(2) 0.38616(14) 0.0163(5) Uani 1 1 d . . .
O2 O 0.16373(15) 0.3007(2) 0.41754(13) 0.0168(5) Uani 1 1 d . . .
C12 C 0.4542(2) 0.1657(3) 0.04162(19) 0.0128(7) Uani 1 1 d . . .
O3 O 0.42993(14) 0.0524(2) 0.05438(13) 0.0146(5) Uani 1 1 d . . .
O4 O 0.52733(14) 0.2000(2) 0.03031(14) 0.0177(5) Uani 1 1 d . . .
O5 O 0.0000 0.7357(4) 0.2500 0.0468(12) Uani 1 2 d S . .
C13 C -0.0247(5) 0.8363(9) 0.2776(5) 0.034(2) Uani 0.50 1 d P A -1
H13 H -0.0559 0.8286 0.3201 0.040 Uiso 0.50 1 calc PR A -1
N3 N -0.010(4) 0.9552(7) 0.252(3) 0.039(6) Uani 0.50 1 d PD A -1
C14 C -0.0487(14) 1.0704(15) 0.2824(10) 0.126(8) Uani 0.50 1 d PD A -1
H14A H -0.0824 1.0435 0.3226 0.189 Uiso 0.50 1 calc PR A -1
H14B H -0.0873 1.1148 0.2369 0.189 Uiso 0.50 1 calc PR A -1
H14C H -0.0020 1.1300 0.3081 0.189 Uiso 0.50 1 calc PR A -1
C15 C 0.0423(8) 0.9716(14) 0.1906(7) 0.065(3) Uani 0.50 1 d PD A -1
H15A H 0.0651 0.8865 0.1782 0.097 Uiso 0.50 1 calc PR A -1
H15B H 0.0911 1.0307 0.2115 0.097 Uiso 0.50 1 calc PR A -1
H15C H 0.0062 1.0085 0.1408 0.097 Uiso 0.50 1 calc PR A -1

loop_
_atom_site_aniso_label
_atom_site_aniso_U_11
_atom_site_aniso_U_22
_atom_site_aniso_U_33
_atom_site_aniso_U_23
_atom_site_aniso_U_13
_atom_site_aniso_U_12
Mn1 0.0099(3) 0.0126(3) 0.0091(3) 0.0003(2) 0.00346(18) 0.0015(2)
N1 0.0120(14) 0.0167(15) 0.0140(14) 0.0011(11) 0.0039(11) 0.0007(11)
C1 0.0138(17) 0.0219(19) 0.0169(18) 0.0024(14) 0.0048(14) 0.0064(14)
C2 0.0175(17) 0.027(2) 0.0125(17) 0.0011(14) 0.0098(14) 0.0038(14)
C3 0.0150(17) 0.0145(16) 0.0128(17) 0.0002(13) 0.0027(13) -0.0007(13)
C4 0.0148(17) 0.0147(17) 0.0165(18) 0.0013(13) 0.0048(14) 0.0041(14)
C5 0.0121(16) 0.0138(17) 0.0127(16) -0.0021(13) 0.0050(13) 0.0004(13)
C6 0.0092(15) 0.0143(17) 0.0094(16) -0.0016(13) 0.0000(12) -0.0016(12)
C7 0.0136(16) 0.0157(17) 0.0097(16) 0.0036(13) 0.0000(13) 0.0017(13)
C8 0.0112(16) 0.0152(17) 0.0124(16) -0.0057(13) 0.0008(13) -0.0026(13)
C9 0.0182(17) 0.0211(19) 0.0199(18) 0.0043(15) 0.0112(14) 0.0045(14)
C10 0.0196(18) 0.025(2) 0.0207(19) 0.0092(15) 0.0096(15) 0.0045(15)
N2 0.0142(14) 0.0184(15) 0.0125(14) 0.0009(12) 0.0044(11) 0.0023(12)
C11 0.0156(17) 0.0101(16) 0.0128(17) -0.0019(13) 0.0025(13) -0.0023(13)
O1 0.0147(12) 0.0207(13) 0.0133(12) 0.0041(10) 0.0025(10) 0.0052(10)
O2 0.0196(12) 0.0217(13) 0.0112(12) -0.0008(10) 0.0078(10) 0.0025(10)
C12 0.0105(16) 0.0196(18) 0.0078(16) -0.0016(13) 0.0010(12) 0.0018(13)
O3 0.0153(12) 0.0149(12) 0.0131(12) -0.0014(9) 0.0018(10) 0.0001(9)
O4 0.0130(12) 0.0182(12) 0.0244(13) -0.0010(10) 0.0096(10) 0.0043(10)
O5 0.052(3) 0.035(3) 0.056(3) 0.000 0.016(2) 0.000
C13 0.030(5) 0.047(6) 0.022(4) 0.012(4) 0.001(3) 0.003(4)
N3 0.05(2) 0.035(3) 0.031(5) 0.005(9) 0.014(9) 0.014(8)
C14 0.22(2) 0.076(11) 0.096(12) 0.012(9) 0.071(13) 0.085(13)
C15 0.061(7) 0.085(9) 0.047(7) 0.029(6) 0.011(6) -0.029(7)

loop_
_atom_type_symbol
_atom_type_description
_atom_type_scat_dispersion_real
_atom_type_scat_dispersion_imag
_atom_type_scat_source
C C 0.0033 0.0016 'International Tables Vol C Tables 4.2.6.8 and 6.1.1.4'
H H 0.0000 0.0000 'International Tables Vol C Tables 4.2.6.8 and 6.1.1.4'
N N 0.0061 0.0033 'International Tables Vol C Tables 4.2.6.8 and 6.1.1.4'
O O 0.0106 0.0060 'International Tables Vol C Tables 4.2.6.8 and 6.1.1.4'
Mn Mn 0.3368 0.7283 'International Tables Vol C Tables 4.2.6.8 and 6.1.1.4'

loop_
_geom_angle_atom_site_label_1
_geom_angle_atom_site_label_2
_geom_angle_atom_site_label_3
_geom_angle
_geom_angle_site_symmetry_1
_geom_angle_site_symmetry_3
O2 Mn1 O4 95.69(9) 6_565 3_455
O2 Mn1 O1 98.39(9) 6_565 4
O4 Mn1 O1 87.02(9) 3_455 4
O2 Mn1 O3 90.57(9) 6_565 7
O4 Mn1 O3 91.95(9) 3_455 7
O1 Mn1 O3 171.04(9) 4 7
O2 Mn1 N1 167.37(9) 6_565 .
O4 Mn1 N1 96.91(9) 3_455 .
O1 Mn1 N1 81.53(9) 4 .
O3 Mn1 N1 89.77(9) 7 .
O2 Mn1 N2 95.69(9) 6_565 .
O4 Mn1 N2 168.34(9) 3_455 .
O1 Mn1 N2 88.80(9) 4 .
O3 Mn1 N2 90.48(9) 7 .
N1 Mn1 N2 71.69(9) . .
C1 N1 C5 118.0(3) . .
C1 N1 Mn1 123.2(2) . .
C5 N1 Mn1 117.1(2) . .
N1 C1 C2 123.3(3) . .
C3 C2 C1 118.8(3) . .
C2 C3 C4 118.4(3) . .
C2 C3 C11 121.3(3) . .
C4 C3 C11 120.2(3) . .
C5 C4 C3 119.4(3) . .
N1 C5 C4 122.0(3) . .
N1 C5 C6 116.2(3) . .
C4 C5 C6 121.6(3) . .
N2 C6 C7 122.7(3) . .
N2 C6 C5 115.2(3) . .
C7 C6 C5 122.0(3) . .
C8 C7 C6 118.9(3) . .
C9 C8 C7 118.7(3) . .
C9 C8 C12 120.8(3) . .
C7 C8 C12 120.5(3) . .
C10 C9 C8 119.2(3) . .
N2 C10 C9 122.9(3) . .
C10 N2 C6 117.4(3) . .
C10 N2 Mn1 125.3(2) . .
C6 N2 Mn1 116.1(2) . .
O2 C11 O1 127.5(3) . .
O2 C11 C3 117.0(3) . .
O1 C11 C3 115.4(3) . .
C11 O1 Mn1 136.2(2) . 4_545
C11 O2 Mn1 144.0(2) . 6_566
O4 C12 O3 127.4(3) . .
O4 C12 C8 115.4(3) . .
O3 C12 C8 117.1(3) . .
C12 O3 Mn1 134.4(2) . 7
C12 O4 Mn1 134.2(2) . 3_545
C13 O5 C13 65.5(8) . 2
O5 C13 N3 124.3(10) . .
C13 N3 C14 121.3(15) . .
C13 N3 C15 119.4(10) . .
C14 N3 C15 119.2(13) . .

loop_
_geom_bond_atom_site_label_1
_geom_bond_atom_site_label_2
_geom_bond_distance
_geom_bond_site_symmetry_2
Mn1 O2 2.117(2) 6_565
Mn1 O4 2.120(2) 3_455
Mn1 O1 2.158(2) 4
Mn1 O3 2.178(2) 7
Mn1 N1 2.296(3) .
Mn1 N2 2.307(3) .
N1 C1 1.337(4) .
N1 C5 1.347(4) .
C1 C2 1.382(5) .
C2 C3 1.382(5) .
C3 C4 1.393(5) .
C3 C11 1.519(4) .
C4 C5 1.385(4) .
C5 C6 1.494(4) .
C6 N2 1.347(4) .
C6 C7 1.385(4) .
C7 C8 1.383(5) .
C8 C9 1.380(5) .
C8 C12 1.510(4) .
C9 C10 1.378(5) .
C10 N2 1.346(4) .
C11 O2 1.252(4) .
C11 O1 1.252(4) .
O1 Mn1 2.158(2) 4_545
O2 Mn1 2.117(2) 6_566
C12 O4 1.251(4) .
C12 O3 1.254(4) .
O3 Mn1 2.178(2) 7
O4 Mn1 2.120(2) 3_545
O5 C13 1.225(9) .
O5 C13 1.225(9) 2
C13 N3 1.326(13) .
N3 C14 1.462(12) .
N3 C15 1.463(16) .
